data_7203080
loop_
_publ_author_name
'Bi, Minghui'
'Li, Guanghua'
'Hua, Jia'
'Liu, Xiaomin'
'Hu, Yawei'
'Shi, Zhan'
'Feng, Shouhua'

_publ_section_title
;
 A coordination polymer of copper(i) iodide with 654 topology
 constructed from Cu4I4(DABCO)4
;
_journal_issue 11
_journal_name_full CrystEngComm
_journal_page_first 984
_journal_paper_doi 10.1039/b709852a
_journal_volume 9
_journal_year 2007
_chemical_formula_moiety 'C12 H24 Cu4 I4 N4'
_chemical_formula_sum 'C12 H24 Cu4 I4 N4'
_chemical_formula_weight 986.11
_chemical_melting_point ?
_chemical_name_systematic
;
?
;
_space_group_IT_number 72
_symmetry_cell_setting orthorhombic
_symmetry_space_group_name_Hall '-I 2 2c'
_symmetry_space_group_name_H-M 'I b a m'
_atom_sites_solution_hydrogens geom
_atom_sites_solution_primary direct
_atom_sites_solution_secondary difmap
_audit_creation_method SHELXL-97
_cell_angle_alpha 90.00
_cell_angle_beta 90.00
_cell_angle_gamma 90.00
_cell_formula_units_Z 16
_cell_length_a 18.473(4)
_cell_length_b 37.249(7)
_cell_length_c 15.502(3)
_cell_measurement_reflns_used 6276
_cell_measurement_temperature 293(2)
_cell_measurement_theta_max 27.47
_cell_measurement_theta_min 3.05
_cell_volume 10667(4)
_computing_cell_refinement Process-auto
_computing_data_collection Process-auto
_computing_data_reduction Process-auto
_computing_molecular_graphics SHELXL-97
_computing_publication_material SHELXL-97
_computing_structure_refinement 'SHELXL-97 (Sheldrick, 1997)'
_computing_structure_solution 'SHELXS-97 (Sheldrick, 1990)'
_diffrn_ambient_temperature 293(2)
_diffrn_detector_area_resol_mean 10.0
_diffrn_measured_fraction_theta_full 0.989
_diffrn_measured_fraction_theta_max 0.989
_diffrn_measurement_device_type 'Rigaku RAXIS-RAPID'
_diffrn_measurement_method omega-scan
_diffrn_radiation_monochromator graphite
_diffrn_radiation_source 'fine-focus sealed tube'
_diffrn_radiation_type MoK\a
_diffrn_radiation_wavelength 0.71073
_diffrn_reflns_av_R_equivalents 0.1350
_diffrn_reflns_av_sigmaI/netI 0.2927
_diffrn_reflns_limit_h_max 23
_diffrn_reflns_limit_h_min -23
_diffrn_reflns_limit_k_max 48
_diffrn_reflns_limit_k_min -34
_diffrn_reflns_limit_l_max 20
_diffrn_reflns_limit_l_min -18
_diffrn_reflns_number 34850
_diffrn_reflns_theta_full 27.47
_diffrn_reflns_theta_max 27.47
_diffrn_reflns_theta_min 3.05
_diffrn_standards_decay_% 0
_diffrn_standards_interval_count 0
_diffrn_standards_interval_time 0
_diffrn_standards_number 0
_exptl_absorpt_coefficient_mu 7.780
_exptl_absorpt_correction_T_max 1.0000
_exptl_absorpt_correction_T_min 0.8453
_exptl_absorpt_correction_type empirical
_exptl_absorpt_process_details Process-auto
_exptl_crystal_colour yellow
_exptl_crystal_density_diffrn 2.456
_exptl_crystal_density_meas ?
_exptl_crystal_density_method 'not measured'
_exptl_crystal_description block
_exptl_crystal_F_000 7232
_exptl_crystal_size_max 0.27
_exptl_crystal_size_mid 0.25
_exptl_crystal_size_min 0.24
_refine_diff_density_max 1.724
_refine_diff_density_min -2.362
_refine_diff_density_rms 0.265
_refine_ls_extinction_coef 0.00052(6)
_refine_ls_extinction_expression Fc^*^=kFc[1+0.001xFc^2^\l^3^/sin(2\q)]^-1/4^
_refine_ls_extinction_method SHELXL
_refine_ls_goodness_of_fit_ref 1.021
_refine_ls_hydrogen_treatment constr
_refine_ls_matrix_type full
_refine_ls_number_parameters 251
_refine_ls_number_reflns 6276
_refine_ls_number_restraints 6
_refine_ls_restrained_S_all 1.020
_refine_ls_R_factor_all 0.1473
_refine_ls_R_factor_gt 0.0771
_refine_ls_shift/su_max 0.000
_refine_ls_shift/su_mean 0.000
_refine_ls_structure_factor_coef Fsqd
_refine_ls_weighting_details 'calc w=1/[\s^2^(Fo^2^)+(0.1294P)^2^+0.0000P] where P=(Fo^2^+2Fc^2^)/3'
_refine_ls_weighting_scheme calc
_refine_ls_wR_factor_gt 0.2100
_refine_ls_wR_factor_ref 0.2530
_reflns_number_gt 3180
_reflns_number_total 6276
_reflns_threshold_expression >2sigma(I)
_cod_data_source_file b709852a.txt
_cod_data_source_block CuI
_cod_depositor_comments
;
The following automatic conversions were performed:
'_symmetry_cell_setting' value 'Orthorhombic' changed to 'orthorhombic'
according to '/home/saulius/struct/CIF-dictionaries/cif_core.dic'
dictionary named 'cif_core.dic' version 2.4.1 from 2010-06-29.

Automatic conversion script
Id: cif_fix_enum 1527 2010-12-29 10:47:43Z saulius 

The following automatic conversions were performed:

'_chemical_melting_point' value 'not measured' was changed to '?' -
the value is undefined or not given.

Automatic conversion script
Id: cif_fix_values 1646 2011-03-28 12:23:43Z adriana 

The following automatic conversions were performed:

'_exptl_crystal_density_meas' value 'none' was changed to '?' - the
value is perceived as not measured.

Automatic conversion script
Id: cif_fix_values 3008 2015-01-20 13:52:24Z robertas 
;
_cod_original_sg_symbol_H-M Ibam
_cod_database_code 7203080

loop_
_symmetry_equiv_pos_as_xyz
'x, y, z'
'-x, -y, z'
'-x+1/2, y+1/2, -z'
'x+1/2, -y+1/2, -z'
'x+1/2, y+1/2, z+1/2'
'-x+1/2, -y+1/2, z+1/2'
'-x+1, y+1, -z+1/2'
'x+1, -y+1, -z+1/2'
'-x, -y, -z'
'x, y, -z'
'x-1/2, -y-1/2, z'
'-x-1/2, y-1/2, z'
'-x+1/2, -y+1/2, -z+1/2'
'x+1/2, y+1/2, -z+1/2'
'x, -y, z+1/2'
'-x, y, z+1/2'

loop_
_atom_site_label
_atom_site_type_symbol
_atom_site_fract_x
_atom_site_fract_y
_atom_site_fract_z
_atom_site_U_iso_or_equiv
_atom_site_adp_type
_atom_site_occupancy
_atom_site_symmetry_multiplicity
_atom_site_calc_flag
_atom_site_refinement_flags
_atom_site_disorder_assembly
_atom_site_disorder_group
Cu1 Cu 0.28674(17) 0.13092(7) 0.5000 0.0717(8) Uani 1 2 d S . .
Cu2 Cu 0.41243(15) 0.16261(8) 0.5000 0.0697(8) Uani 1 2 d S . .
Cu3 Cu 0.30150(12) 0.19477(6) 0.41509(13) 0.0747(6) Uani 1 1 d . . .
Cu4 Cu 0.18123(17) -0.04406(8) 0.5000 0.0782(8) Uani 1 2 d S . .
Cu5 Cu 0.11732(12) -0.10061(7) 0.58556(16) 0.0872(7) Uani 1 1 d . . .
Cu6 Cu 0.23907(14) -0.10792(8) 0.5000 0.0692(7) Uani 1 2 d S . .
I1 I 0.36221(6) 0.13505(3) 0.34871(7) 0.0670(4) Uani 1 1 d . . .
I2 I 0.17698(8) 0.17679(4) 0.5000 0.0721(5) Uani 1 2 d S . .
I3 I 0.40540(8) 0.23321(4) 0.5000 0.0683(5) Uani 1 2 d S . .
I4 I 0.03986(10) -0.04844(6) 0.5000 0.1119(8) Uani 1 2 d S . .
I5 I 0.23598(6) -0.06912(3) 0.65117(7) 0.0710(4) Uani 1 1 d . . .
I6 I 0.14263(8) -0.16152(4) 0.5000 0.0753(5) Uani 1 2 d S . .
N1 N 0.2508(10) 0.0782(5) 0.5000 0.071(5) Uani 1 2 d S . .
N2 N 0.2110(9) 0.0100(4) 0.5000 0.063(4) Uani 1 2 d S . .
N3 N 0.5214(10) 0.1486(5) 0.5000 0.065(5) Uani 1 2 d S . .
N4 N 0.6556(9) 0.1256(4) 0.5000 0.059(4) Uani 1 2 d S . .
N5 N 0.2695(8) 0.2283(4) 0.3136(9) 0.075(4) Uani 1 1 d . . .
N6 N 0.0456(8) -0.1064(5) 0.6907(12) 0.100(5) Uani 1 1 d . . .
C1 C 0.2065(10) 0.0696(4) 0.4231(10) 0.072(4) Uani 1 1 d . . .
H1A H 0.2344 0.0745 0.3714 0.080 Uiso 1 1 calc . . .
H1B H 0.1640 0.0849 0.4222 0.080 Uiso 1 1 calc . . .
C2 C 0.1823(9) 0.0294(5) 0.4230(12) 0.077(5) Uani 1 1 d . . .
H2A H 0.1299 0.0282 0.4229 0.080 Uiso 1 1 calc . . .
H2B H 0.1998 0.0178 0.3710 0.080 Uiso 1 1 calc . . .
C3 C 0.3138(13) 0.0533(6) 0.5000 0.077(7) Uani 1 2 d S . .
H3A H 0.3433 0.0578 0.5506 0.080 Uiso 0.50 1 calc P . .
H3B H 0.3433 0.0578 0.4494 0.080 Uiso 0.50 1 calc P . .
C4 C 0.2894(9) 0.0129(5) 0.5000 0.061(5) Uani 1 2 d S . .
H4A H 0.3087 0.0010 0.4494 0.080 Uiso 0.50 1 calc P . .
H4B H 0.3087 0.0010 0.5506 0.080 Uiso 0.50 1 calc P . .
C5 C 0.5276(11) 0.1066(7) 0.5000 0.071(6) Uani 1 2 d S . .
H5A H 0.5040 0.0968 0.5507 0.080 Uiso 0.50 1 calc P . .
H5B H 0.5040 0.0968 0.4493 0.080 Uiso 0.50 1 calc P . .
C6 C 0.6069(11) 0.0961(6) 0.5000 0.064(5) Uani 1 2 d S . .
H6A H 0.6165 0.0815 0.5505 0.080 Uiso 0.50 1 calc P . .
H6B H 0.6165 0.0815 0.4495 0.080 Uiso 0.50 1 calc P . .
C7 C 0.5600(8) 0.1620(5) 0.4262(11) 0.072(4) Uani 1 1 d . . .
H7A H 0.5597 0.1880 0.4277 0.080 Uiso 1 1 calc . . .
H7B H 0.5349 0.1544 0.3742 0.080 Uiso 1 1 calc . . .
C8 C 0.6397(8) 0.1487(5) 0.4218(10) 0.066(4) Uani 1 1 d . . .
H8A H 0.6471 0.1349 0.3695 0.080 Uiso 1 1 calc . . .
H8B H 0.6722 0.1692 0.4207 0.080 Uiso 1 1 calc . . .
C9 C 0.301(2) 0.2636(10) 0.318(3) 0.087(9) Uani 0.50 1 d P . .
C9' C 0.240(2) 0.2625(10) 0.344(2) 0.087(9) Uani 0.50 1 d P . .
C10 C 0.186(2) 0.2394(12) 0.312(3) 0.097(9) Uani 0.50 1 d P . .
C10' C 0.222(2) 0.2084(12) 0.254(3) 0.097(9) Uani 0.50 1 d P . .
C11 C 0.279(2) 0.2140(11) 0.2305(19) 0.082(7) Uani 0.50 1 d P . .
C11' C 0.343(2) 0.2369(10) 0.2558(19) 0.082(7) Uani 0.50 1 d P . .
C12 C 0.0299(12) -0.0697(7) 0.7226(15) 0.111(7) Uani 1 1 d U . .
H12A H 0.0717 -0.0605 0.7533 0.080 Uiso 1 1 calc . . .
H12B H 0.0205 -0.0539 0.6740 0.080 Uiso 1 1 calc . . .
C13 C 0.0745(10) -0.1268(6) 0.7640(13) 0.092(6) Uani 1 1 d . . .
H13A H 0.0801 -0.1519 0.7485 0.080 Uiso 1 1 calc . . .
H13B H 0.1214 -0.1175 0.7808 0.080 Uiso 1 1 calc . . .
C14 C -0.0229(9) -0.1232(8) 0.6646(14) 0.107(7) Uani 1 1 d . . .
H14A H -0.0448 -0.1089 0.6193 0.080 Uiso 1 1 calc . . .
H14B H -0.0127 -0.1468 0.6411 0.080 Uiso 1 1 calc . . .

loop_
_atom_site_aniso_label
_atom_site_aniso_U_11
_atom_site_aniso_U_22
_atom_site_aniso_U_33
_atom_site_aniso_U_23
_atom_site_aniso_U_13
_atom_site_aniso_U_12
Cu1 0.0836(19) 0.0497(15) 0.0819(19) 0.000 0.000 -0.0006(14)
Cu2 0.0610(16) 0.0634(17) 0.0846(19) 0.000 0.000 0.0133(13)
Cu3 0.0988(15) 0.0593(12) 0.0661(12) 0.0062(9) -0.0062(10) 0.0072(11)
Cu4 0.0792(19) 0.0472(15) 0.108(2) 0.000 0.000 0.0003(14)
Cu5 0.0701(13) 0.0770(15) 0.1145(18) -0.0084(13) 0.0202(12) -0.0019(11)
Cu6 0.0538(15) 0.0626(17) 0.0912(19) 0.000 0.000 0.0077(13)
I1 0.0792(7) 0.0569(6) 0.0651(6) -0.0034(4) -0.0013(5) 0.0071(5)
I2 0.0706(9) 0.0615(9) 0.0842(10) 0.000 0.000 0.0095(7)
I3 0.0769(10) 0.0487(8) 0.0792(10) 0.000 0.000 0.0070(7)
I4 0.0709(11) 0.0782(13) 0.187(2) 0.000 0.000 0.0159(10)
I5 0.0654(7) 0.0673(7) 0.0803(7) -0.0067(5) 0.0041(5) 0.0015(5)
I6 0.0752(10) 0.0469(8) 0.1037(12) 0.000 0.000 -0.0028(7)
N1 0.070(12) 0.044(10) 0.098(14) 0.000 0.000 0.004(9)
N2 0.078(12) 0.041(9) 0.071(11) 0.000 0.000 0.015(8)
N3 0.076(12) 0.060(11) 0.059(10) 0.000 0.000 0.020(9)
N4 0.059(10) 0.033(8) 0.087(12) 0.000 0.000 0.004(7)
N5 0.097(10) 0.059(8) 0.069(8) -0.005(7) -0.016(7) -0.002(8)
N6 0.065(10) 0.119(15) 0.116(13) -0.006(11) 0.032(9) -0.012(9)
C1 0.097(12) 0.043(8) 0.075(10) 0.008(7) -0.023(8) -0.005(8)
C2 0.073(11) 0.057(10) 0.101(13) -0.002(9) -0.002(9) 0.003(8)
C3 0.076(15) 0.039(11) 0.117(19) 0.000 0.000 -0.008(11)
C4 0.030(9) 0.046(11) 0.108(16) 0.000 0.000 0.001(8)
C5 0.050(12) 0.084(17) 0.077(15) 0.000 0.000 -0.009(11)
C6 0.058(12) 0.050(12) 0.083(14) 0.000 0.000 0.016(10)
C7 0.066(10) 0.070(11) 0.081(11) 0.010(8) 0.014(8) 0.019(8)
C8 0.059(9) 0.068(10) 0.070(9) 0.010(8) -0.003(7) 0.012(8)
C9 0.12(3) 0.061(14) 0.077(18) 0.020(12) -0.024(18) 0.00(2)
C9' 0.12(3) 0.061(14) 0.077(18) 0.020(12) -0.024(18) 0.00(2)
C10 0.075(18) 0.09(2) 0.13(2) 0.042(17) -0.006(16) -0.005(14)
C10' 0.075(18) 0.09(2) 0.13(2) 0.042(17) -0.006(16) -0.005(14)
C11 0.12(2) 0.084(18) 0.045(12) 0.009(12) -0.011(12) 0.019(15)
C11' 0.12(2) 0.084(18) 0.045(12) 0.009(12) -0.011(12) 0.019(15)
C12 0.111(7) 0.111(7) 0.111(7) -0.0001(10) 0.0005(10) 0.0000(10)
C13 0.071(12) 0.103(15) 0.103(14) -0.020(12) -0.013(10) 0.004(10)
C14 0.046(10) 0.16(2) 0.118(16) 0.025(14) 0.001(10) -0.012(11)

loop_
_atom_type_symbol
_atom_type_description
_atom_type_scat_dispersion_real
_atom_type_scat_dispersion_imag
_atom_type_scat_source
C C 0.0033 0.0016 'International Tables Vol C Tables 4.2.6.8 and 6.1.1.4'
H H 0.0000 0.0000 'International Tables Vol C Tables 4.2.6.8 and 6.1.1.4'
N N 0.0061 0.0033 'International Tables Vol C Tables 4.2.6.8 and 6.1.1.4'
Cu Cu 0.3201 1.2651 'International Tables Vol C Tables 4.2.6.8 and 6.1.1.4'
I I -0.4742 1.8119 'International Tables Vol C Tables 4.2.6.8 and 6.1.1.4'

loop_
_geom_angle_atom_site_label_1
_geom_angle_atom_site_label_2
_geom_angle_atom_site_label_3
_geom_angle
_geom_angle_site_symmetry_1
_geom_angle_site_symmetry_3
_geom_angle_publ_flag
N1 Cu1 Cu2 135.6(5) . . ?
N1 Cu1 I2 111.4(5) . . ?
Cu2 Cu1 I2 112.93(12) . . ?
N1 Cu1 Cu3 148.94(19) . . ?
Cu2 Cu1 Cu3 61.09(9) . . ?
I2 Cu1 Cu3 61.01(8) . . ?
N1 Cu1 Cu3 148.94(19) . 10_556 ?
Cu2 Cu1 Cu3 61.09(9) . 10_556 ?
I2 Cu1 Cu3 61.01(8) . 10_556 ?
Cu3 Cu1 Cu3 57.61(10) . 10_556 ?
N1 Cu1 I1 102.5(3) . 10_556 ?
Cu2 Cu1 I1 61.30(6) . 10_556 ?
I2 Cu1 I1 110.72(7) . 10_556 ?
Cu3 Cu1 I1 108.27(10) . 10_556 ?
Cu3 Cu1 I1 59.11(6) 10_556 10_556 ?
N1 Cu1 I1 102.5(2) . . ?
Cu2 Cu1 I1 61.30(6) . . ?
I2 Cu1 I1 110.72(7) . . ?
Cu3 Cu1 I1 59.11(6) . . ?
Cu3 Cu1 I1 108.27(10) 10_556 . ?
I1 Cu1 I1 118.24(12) 10_556 . ?
N3 Cu2 Cu1 138.5(5) . . ?
N3 Cu2 I3 107.4(5) . . ?
Cu1 Cu2 I3 114.12(12) . . ?
N3 Cu2 Cu3 147.3(2) . . ?
Cu1 Cu2 Cu3 61.77(9) . . ?
I3 Cu2 Cu3 61.44(8) . . ?
N3 Cu2 Cu3 147.3(2) . 10_556 ?
Cu1 Cu2 Cu3 61.77(9) . 10_556 ?
I3 Cu2 Cu3 61.44(8) . 10_556 ?
Cu3 Cu2 Cu3 58.02(10) . 10_556 ?
N3 Cu2 I1 103.6(3) . 10_556 ?
Cu1 Cu2 I1 61.67(6) . 10_556 ?
I3 Cu2 I1 111.09(7) . 10_556 ?
Cu3 Cu2 I1 109.08(10) . 10_556 ?
Cu3 Cu2 I1 59.44(6) 10_556 10_556 ?
N3 Cu2 I1 103.6(3) . . ?
Cu1 Cu2 I1 61.67(6) . . ?
I3 Cu2 I1 111.09(7) . . ?
Cu3 Cu2 I1 59.44(6) . . ?
Cu3 Cu2 I1 109.08(10) 10_556 . ?
I1 Cu2 I1 118.92(12) 10_556 . ?
N5 Cu3 Cu3 138.7(4) . 10_556 ?
N5 Cu3 I1 108.9(4) . . ?
Cu3 Cu3 I1 112.44(5) 10_556 . ?
N5 Cu3 Cu2 147.2(4) . . ?
Cu3 Cu3 Cu2 60.99(5) 10_556 . ?
I1 Cu3 Cu2 60.44(7) . . ?
N5 Cu3 Cu1 148.6(4) . . ?
Cu3 Cu3 Cu1 61.20(5) 10_556 . ?
I1 Cu3 Cu1 60.46(7) . . ?
Cu2 Cu3 Cu1 57.14(10) . . ?
N5 Cu3 I3 104.3(4) . . ?
Cu3 Cu3 I3 61.20(5) 10_556 . ?
I1 Cu3 I3 108.91(9) . . ?
Cu2 Cu3 I3 57.81(8) . . ?
Cu1 Cu3 I3 107.11(9) . . ?
N5 Cu3 I2 105.7(4) . . ?
Cu3 Cu3 I2 61.21(5) 10_556 . ?
I1 Cu3 I2 109.38(9) . . ?
Cu2 Cu3 I2 107.08(9) . . ?
Cu1 Cu3 I2 58.04(8) . . ?
I3 Cu3 I2 119.18(8) . . ?
N2 Cu4 Cu6 140.5(5) . . ?
N2 Cu4 I4 108.9(5) . . ?
Cu6 Cu4 I4 110.61(13) . . ?
N2 Cu4 I5 103.5(2) . 10_556 ?
Cu6 Cu4 I5 62.24(6) . 10_556 ?
I4 Cu4 I5 110.49(7) . 10_556 ?
N2 Cu4 I5 103.5(2) . . ?
Cu6 Cu4 I5 62.24(6) . . ?
I4 Cu4 I5 110.49(7) . . ?
I5 Cu4 I5 119.15(12) 10_556 . ?
N2 Cu4 Cu5 148.3(2) . 10_556 ?
Cu6 Cu4 Cu5 58.54(9) . 10_556 ?
I4 Cu4 Cu5 61.61(9) . 10_556 ?
I5 Cu4 Cu5 58.78(7) 10_556 10_556 ?
I5 Cu4 Cu5 108.18(11) . 10_556 ?
N2 Cu4 Cu5 148.3(2) . . ?
Cu6 Cu4 Cu5 58.54(9) . . ?
I4 Cu4 Cu5 61.61(9) . . ?
I5 Cu4 Cu5 108.18(11) 10_556 . ?
I5 Cu4 Cu5 58.78(7) . . ?
Cu5 Cu4 Cu5 57.56(12) 10_556 . ?
N6 Cu5 Cu6 156.5(5) . . ?
N6 Cu5 Cu5 140.5(5) . 10_556 ?
Cu6 Cu5 Cu5 59.65(6) . 10_556 ?
N6 Cu5 I6 114.0(5) . . ?
Cu6 Cu5 I6 60.71(8) . . ?
Cu5 Cu5 I6 60.21(6) 10_556 . ?
N6 Cu5 I5 105.3(5) . . ?
Cu6 Cu5 I5 62.45(7) . . ?
Cu5 Cu5 I5 112.25(6) 10_556 . ?
I6 Cu5 I5 114.60(9) . . ?
N6 Cu5 I4 96.7(5) . . ?
Cu6 Cu5 I4 105.97(10) . . ?
Cu5 Cu5 I4 61.21(5) 10_556 . ?
I6 Cu5 I4 116.84(10) . . ?
I5 Cu5 I4 107.36(10) . . ?
N6 Cu5 Cu4 135.9(5) . . ?
Cu6 Cu5 Cu4 57.92(10) . . ?
Cu5 Cu5 Cu4 61.22(6) 10_556 . ?
I6 Cu5 Cu4 109.61(9) . . ?
I5 Cu5 Cu4 59.92(7) . . ?
I4 Cu5 Cu4 56.72(9) . . ?
N4 Cu6 Cu4 132.9(5) 9_656 . ?
N4 Cu6 Cu5 147.65(16) 9_656 10_556 ?
Cu4 Cu6 Cu5 63.53(10) . 10_556 ?
N4 Cu6 Cu5 147.65(16) 9_656 . ?
Cu4 Cu6 Cu5 63.53(10) . . ?
Cu5 Cu6 Cu5 60.69(13) 10_556 . ?
N4 Cu6 I6 113.0(5) 9_656 . ?
Cu4 Cu6 I6 114.07(12) . . ?
Cu5 Cu6 I6 60.46(8) 10_556 . ?
Cu5 Cu6 I6 60.46(8) . . ?
N4 Cu6 I5 100.8(2) 9_656 . ?
Cu4 Cu6 I5 60.84(6) . . ?
Cu5 Cu6 I5 110.96(11) 10_556 . ?
Cu5 Cu6 I5 59.86(7) . . ?
I6 Cu6 I5 112.20(7) . . ?
N4 Cu6 I5 100.8(2) 9_656 10_556 ?
Cu4 Cu6 I5 60.84(6) . 10_556 ?
Cu5 Cu6 I5 59.86(7) 10_556 10_556 ?
Cu5 Cu6 I5 110.96(11) . 10_556 ?
I6 Cu6 I5 112.20(7) . 10_556 ?
I5 Cu6 I5 116.63(11) . 10_556 ?
Cu3 I1 Cu2 60.12(7) . . ?
Cu3 I1 Cu1 60.43(7) . . ?
Cu2 I1 Cu1 57.04(8) . . ?
Cu1 I2 Cu3 60.95(7) . . ?
Cu1 I2 Cu3 60.95(7) . 10_556 ?
Cu3 I2 Cu3 57.57(9) . 10_556 ?
Cu2 I3 Cu3 60.75(7) . 10_556 ?
Cu2 I3 Cu3 60.74(7) . . ?
Cu3 I3 Cu3 57.59(9) 10_556 . ?
Cu4 I4 Cu5 61.67(8) . 10_556 ?
Cu4 I4 Cu5 61.67(8) . . ?
Cu5 I4 Cu5 57.59(11) 10_556 . ?
Cu5 I5 Cu4 61.30(9) . . ?
Cu5 I5 Cu6 57.69(8) . . ?
Cu4 I5 Cu6 56.92(8) . . ?
Cu5 I6 Cu5 59.58(12) . 10_556 ?
Cu5 I6 Cu6 58.83(7) . . ?
Cu5 I6 Cu6 58.83(7) 10_556 . ?
C1 N1 C1 107.2(18) . 10_556 ?
C1 N1 C3 107.2(12) . . ?
C1 N1 C3 107.2(12) 10_556 . ?
C1 N1 Cu1 112.5(9) . . ?
C1 N1 Cu1 112.5(9) 10_556 . ?
C3 N1 Cu1 110.0(13) . . ?
C4 N2 C2 108.6(11) . . ?
C4 N2 C2 108.6(11) . 10_556 ?
C2 N2 C2 106.2(17) . 10_556 ?
C4 N2 Cu4 109.5(12) . . ?
C2 N2 Cu4 111.9(10) . . ?
C2 N2 Cu4 111.9(10) 10_556 . ?
C7 N3 C7 105.5(19) . 10_556 ?
C7 N3 C5 108.0(11) . . ?
C7 N3 C5 108.0(11) 10_556 . ?
C7 N3 Cu2 113.2(9) . . ?
C7 N3 Cu2 113.2(9) 10_556 . ?
C5 N3 Cu2 108.7(13) . . ?
C6 N4 C8 108.4(11) . . ?
C6 N4 C8 108.4(11) . 10_556 ?
C8 N4 C8 106.2(16) . 10_556 ?
C6 N4 Cu6 110.7(12) . 9_656 ?
C8 N4 Cu6 111.5(9) . 9_656 ?
C8 N4 Cu6 111.5(9) 10_556 9_656 ?
C11 N5 C9 110(3) . . ?
C11 N5 C9' 133(2) . . ?
C9 N5 C9' 48(2) . . ?
C11 N5 C10' 46(2) . . ?
C9 N5 C10' 137(2) . . ?
C9' N5 C10' 115(3) . . ?
C11 N5 C10 102(3) . . ?
C9 N5 C10 99(2) . . ?
C9' N5 C10 55(2) . . ?
C10' N5 C10 63(2) . . ?
C11 N5 C11' 58(2) . . ?
C9 N5 C11' 61(2) . . ?
C9' N5 C11' 108(2) . . ?
C10' N5 C11' 104(2) . . ?
C10 N5 C11' 137(2) . . ?
C11 N5 Cu3 115.2(16) . . ?
C9 N5 Cu3 113.3(16) . . ?
C9' N5 Cu3 112.2(15) . . ?
C10' N5 Cu3 109.7(17) . . ?
C10 N5 Cu3 115.8(16) . . ?
C11' N5 Cu3 106.7(13) . . ?
C14 N6 C13 107.7(16) . . ?
C14 N6 C12 108.5(17) . . ?
C13 N6 C12 106.9(17) . . ?
C14 N6 Cu5 111.8(14) . . ?
C13 N6 Cu5 114.9(12) . . ?
C12 N6 Cu5 106.7(12) . . ?
N1 C1 C2 111.5(13) . . ?
N1 C1 H1A 109.3 . . ?
C2 C1 H1A 109.3 . . ?
N1 C1 H1B 109.3 . . ?
C2 C1 H1B 109.3 . . ?
H1A C1 H1B 108.0 . . ?
N2 C2 C1 111.2(14) . . ?
N2 C2 H2A 109.4 . . ?
C1 C2 H2A 109.4 . . ?
N2 C2 H2B 109.4 . . ?
C1 C2 H2B 109.4 . . ?
H2A C2 H2B 108.0 . . ?
N1 C3 C4 111.9(17) . . ?
N1 C3 H3A 109.2 . . ?
C4 C3 H3A 109.2 . . ?
N1 C3 H3B 109.2 . . ?
C4 C3 H3B 109.2 . . ?
H3A C3 H3B 107.9 . . ?
N2 C4 C3 111.0(16) . . ?
N2 C4 H4A 109.4 . . ?
C3 C4 H4A 109.4 . . ?
N2 C4 H4B 109.4 . . ?
C3 C4 H4B 109.4 . . ?
H4A C4 H4B 108.0 . . ?
C6 C5 N3 109.1(17) . . ?
C6 C5 H5A 109.9 . . ?
N3 C5 H5A 109.9 . . ?
C6 C5 H5B 109.9 . . ?
N3 C5 H5B 109.9 . . ?
H5A C5 H5B 108.3 . . ?
N4 C6 C5 114.5(18) . . ?
N4 C6 H6A 108.6 . . ?
C5 C6 H6A 108.6 . . ?
N4 C6 H6B 108.6 . . ?
C5 C6 H6B 108.6 . . ?
H6A C6 H6B 107.6 . . ?
N3 C7 C8 113.3(13) . . ?
N3 C7 H7A 108.9 . . ?
C8 C7 H7A 108.9 . . ?
N3 C7 H7B 108.9 . . ?
C8 C7 H7B 108.9 . . ?
H7A C7 H7B 107.7 . . ?
N4 C8 C7 109.3(12) . . ?
N4 C8 H8A 109.8 . . ?
C7 C8 H8A 109.8 . . ?
N4 C8 H8B 109.8 . . ?
C7 C8 H8B 109.8 . . ?
H8A C8 H8B 108.3 . . ?
C9' C9 N5 67(3) . . ?
C9' C9 C10' 91(3) . 13 ?
N5 C9 C10' 117(3) . 13 ?
C9' C9 C11' 130(4) . . ?
N5 C9 C11' 66(2) . . ?
C10' C9 C11' 97(3) 13 . ?
C9' C9 C11 54(3) . 13 ?
N5 C9 C11 94(3) . 13 ?
C10' C9 C11 37.5(18) 13 13 ?
C11' C9 C11 115(3) . 13 ?
C9 C9' C10 125(5) . . ?
C9 C9' N5 65(3) . . ?
C10 C9' N5 68(3) . . ?
C9 C9' C11 87(3) . 13 ?
C10 C9' C11 85(3) . 13 ?
N5 C9' C11 110(3) . 13 ?
C9 C9' C10' 53(3) . 13 ?
C10 C9' C10' 108(3) . 13 ?
N5 C9' C10' 95(3) . 13 ?
C11 C9' C10' 34(2) 13 13 ?
C9' C10 C11' 98(3) . 13 ?
C9' C10 N5 58(2) . . ?
C11' C10 N5 121(3) 13 . ?
C9' C10 C10' 109(3) . . ?
C11' C10 C10' 100(3) 13 . ?
N5 C10 C10' 55(2) . . ?
C9' C10 C11 49(2) . 13 ?
C11' C10 C11 49(2) 13 13 ?
N5 C10 C11 85(2) . 13 ?
C10' C10 C11 108(3) . 13 ?
C11 C10' N5 64(3) . . ?
C11 C10' C9 84(3) . 13 ?
N5 C10' C9 106(3) . 13 ?
C11 C10' C10 116(4) . . ?
N5 C10' C10 62(3) . . ?
C9 C10' C10 79(3) 13 . ?
C11 C10' C9' 48(3) . 13 ?
N5 C10' C9' 90(2) . 13 ?
C9 C10' C9' 37(2) 13 13 ?
C10 C10' C9' 101(3) . 13 ?
C10' C11 N5 70(3) . . ?
C10' C11 C9' 98(4) . 13 ?
N5 C11 C9' 117(3) . 13 ?
C10' C11 C11' 139(4) . . ?
N5 C11 C11' 69(2) . . ?
C9' C11 C11' 93(3) 13 . ?
C10' C11 C9 58(3) . 13 ?
N5 C11 C9 96(3) . 13 ?
C9' C11 C9 40(2) 13 13 ?
C11' C11 C9 119(3) . 13 ?
C10' C11 C10 125(4) . 13 ?
N5 C11 C10 91(3) . 13 ?
C9' C11 C10 46(2) 13 13 ?
C11' C11 C10 48(2) . 13 ?
C9 C11 C10 74(2) 13 13 ?
C10 C11' C11 82(3) 13 . ?
C10 C11' C9 83(3) 13 . ?
C11 C11' C9 97(3) . . ?
C10 C11' N5 102(3) 13 . ?
C11 C11' N5 52.4(19) . . ?
C9 C11' N5 52.3(19) . . ?
C12 C12 N6 111.0(11) 7_446 . ?
C12 C12 H12A 109.4 7_446 . ?
N6 C12 H12A 109.4 . . ?
C12 C12 H12B 109.4 7_446 . ?
N6 C12 H12B 109.4 . . ?
H12A C12 H12B 108.0 . . ?
C14 C13 N6 107.4(16) 7_446 . ?
C14 C13 H13A 110.2 7_446 . ?
N6 C13 H13A 110.2 . . ?
C14 C13 H13B 110.2 7_446 . ?
N6 C13 H13B 110.2 . . ?
H13A C13 H13B 108.5 . . ?
C13 C14 N6 113.1(18) 7_446 . ?
C13 C14 H14A 109.0 7_446 . ?
N6 C14 H14A 109.0 . . ?
C13 C14 H14B 109.0 7_446 . ?
N6 C14 H14B 109.0 . . ?
H14A C14 H14B 107.8 . . ?

loop_
_geom_bond_atom_site_label_1
_geom_bond_atom_site_label_2
_geom_bond_distance
_geom_bond_site_symmetry_2
_geom_bond_publ_flag
Cu1 N1 2.071(18) . ?
Cu1 Cu2 2.605(4) . ?
Cu1 I2 2.652(3) . ?
Cu1 Cu3 2.732(3) . ?
Cu1 Cu3 2.732(3) 10_556 ?
Cu1 I1 2.733(2) 10_556 ?
Cu1 I1 2.733(2) . ?
Cu2 N3 2.079(17) . ?
Cu2 I3 2.633(3) . ?
Cu2 Cu3 2.714(3) . ?
Cu2 Cu3 2.714(3) 10_556 ?
Cu2 I1 2.7230(19) 10_556 ?
Cu2 I1 2.7230(19) . ?
Cu3 N5 2.095(13) . ?
Cu3 Cu3 2.633(4) 10_556 ?
Cu3 I1 2.695(2) . ?
Cu3 I3 2.733(3) . ?
Cu3 I2 2.734(3) . ?
Cu4 N2 2.089(17) . ?
Cu4 Cu6 2.608(4) . ?
Cu4 I4 2.617(4) . ?
Cu4 I5 2.7178(19) 10_556 ?
Cu4 I5 2.7178(19) . ?
Cu4 Cu5 2.755(3) 10_556 ?
Cu4 Cu5 2.755(3) . ?
Cu5 N6 2.111(15) . ?
Cu5 Cu6 2.625(3) . ?
Cu5 Cu5 2.653(5) 10_556 ?
Cu5 I6 2.669(3) . ?
Cu5 I5 2.686(3) . ?
Cu5 I4 2.754(3) . ?
Cu6 N4 2.053(16) 9_656 ?
Cu6 Cu5 2.625(3) 10_556 ?
Cu6 I6 2.676(3) . ?
Cu6 I5 2.7539(19) . ?
Cu6 I5 2.7539(19) 10_556 ?
I2 Cu3 2.734(3) 10_556 ?
I3 Cu3 2.733(3) 10_556 ?
I4 Cu5 2.754(3) 10_556 ?
I6 Cu5 2.669(3) 10_556 ?
N1 C1 1.482(18) . ?
N1 C1 1.482(18) 10_556 ?
N1 C3 1.49(3) . ?
N2 C4 1.45(2) . ?
N2 C2 1.492(19) . ?
N2 C2 1.492(19) 10_556 ?
N3 C7 1.437(19) . ?
N3 C7 1.437(19) 10_556 ?
N3 C5 1.57(3) . ?
N4 C6 1.42(3) . ?
N4 C8 1.516(17) . ?
N4 C8 1.516(17) 10_556 ?
N4 Cu6 2.053(16) 9_656 ?
N5 C11 1.40(4) . ?
N5 C9 1.44(4) . ?
N5 C9' 1.46(4) . ?
N5 C10' 1.47(5) . ?
N5 C10 1.60(4) . ?
N5 C11' 1.66(4) . ?
N6 C14 1.47(2) . ?
N6 C13 1.47(3) . ?
N6 C12 1.48(3) . ?
C1 C2 1.56(2) . ?
C1 H1A 0.9700 . ?
C1 H1B 0.9700 . ?
C2 H2A 0.9700 . ?
C2 H2B 0.9700 . ?
C3 C4 1.57(3) . ?
C3 H3A 0.9700 . ?
C3 H3B 0.9700 . ?
C4 H4A 0.9700 . ?
C4 H4B 0.9700 . ?
C5 C6 1.52(3) . ?
C5 H5A 0.9700 . ?
C5 H5B 0.9700 . ?
C6 H6A 0.9700 . ?
C6 H6B 0.9700 . ?
C7 C8 1.554(19) . ?
C7 H7A 0.9700 . ?
C7 H7B 0.9700 . ?
C8 H8A 0.9700 . ?
C8 H8B 0.9700 . ?
C9 C9' 1.19(5) . ?
C9 C10' 1.59(5) 13 ?
C9 C11' 1.60(6) . ?
C9 C11 1.86(5) 13 ?
C9' C10 1.42(6) . ?
C9' C11 1.50(4) 13 ?
C9' C10' 2.00(6) 13 ?
C10 C11' 1.48(5) 13 ?
C10 C10' 1.61(7) . ?
C10 C11 1.97(6) 13 ?
C10' C11 1.13(5) . ?
C10' C9 1.59(5) 13 ?
C10' C9' 2.00(6) 13 ?
C11 C9' 1.50(4) 13 ?
C11 C11' 1.51(6) . ?
C11 C9 1.86(5) 13 ?
C11 C10 1.97(6) 13 ?
C11' C10 1.48(5) 13 ?
C12 C12 1.39(4) 7_446 ?
C12 H12A 0.9700 . ?
C12 H12B 0.9700 . ?
C13 C14 1.47(3) 7_446 ?
C13 H13A 0.9700 . ?
C13 H13B 0.9700 . ?
C14 C13 1.47(3) 7_446 ?
C14 H14A 0.9700 . ?
C14 H14B 0.9700 . ?
